data_2229546
loop_
_publ_author_name
'Ali, Qamar'
'Raza Shah, M.'
'Ng, Seik Weng'

_publ_section_title
;
 4-Bromo-1-nitrobenzene
;
_journal_coeditor_code XU5150
_journal_issue 3
_journal_name_full 'Acta Crystallographica Section E'
_journal_page_first o548
_journal_paper_doi 10.1107/S1600536811003394
_journal_volume 67
_journal_year 2011
_chemical_formula_iupac 'C6 H4 Br N O2'
_chemical_formula_moiety 'C6 H4 Br N O2'
_chemical_formula_sum 'C6 H4 Br N O2'
_chemical_formula_weight 202.01
_chemical_name_systematic
;
4-Bromo-1-nitrobenzene
;
_space_group_IT_number 2
_symmetry_cell_setting triclinic
_symmetry_space_group_name_Hall '-P 1'
_symmetry_space_group_name_H-M 'P -1'
_atom_sites_solution_hydrogens geom
_atom_sites_solution_primary direct
_atom_sites_solution_secondary difmap
_audit_creation_method SHELXL-97
_cell_angle_alpha 65.554(9)
_cell_angle_beta 87.705(8)
_cell_angle_gamma 88.884(8)
_cell_formula_units_Z 2
_cell_length_a 6.3676(6)
_cell_length_b 7.3635(7)
_cell_length_c 7.6798(7)
_cell_measurement_reflns_used 1590
_cell_measurement_temperature 100(2)
_cell_measurement_theta_max 28.3092
_cell_measurement_theta_min 2.9095
_cell_volume 327.54(6)
_computing_cell_refinement 'CrysAlis PRO (Agilent, 2010)'
_computing_data_collection 'CrysAlis PRO (Agilent, 2010)'
_computing_data_reduction 'CrysAlis PRO (Agilent, 2010)'
_computing_molecular_graphics 'X-SEED (Barbour, 2001)'
_computing_publication_material 'publCIF (Westrip, 2010)'
_computing_structure_refinement 'SHELXL97 (Sheldrick, 2008)'
_computing_structure_solution 'SHELXS97 (Sheldrick, 2008)'
_diffrn_ambient_temperature 100(2)
_diffrn_detector_area_resol_mean 10.4041
_diffrn_measured_fraction_theta_full 0.958
_diffrn_measured_fraction_theta_max 0.958
_diffrn_measurement_device_type 'Agilent SuperNova Dual diffractometer with an Atlas detector'
_diffrn_measurement_method \w
_diffrn_radiation_monochromator Mirror
_diffrn_radiation_source 'SuperNova (Mo) X-ray Source'
_diffrn_radiation_type MoK\a
_diffrn_radiation_wavelength 0.71073
_diffrn_reflns_av_R_equivalents 0.0522
_diffrn_reflns_av_sigmaI/netI 0.0583
_diffrn_reflns_limit_h_max 8
_diffrn_reflns_limit_h_min -8
_diffrn_reflns_limit_k_max 9
_diffrn_reflns_limit_k_min -9
_diffrn_reflns_limit_l_max 9
_diffrn_reflns_limit_l_min -9
_diffrn_reflns_number 2142
_diffrn_reflns_theta_full 27.49
_diffrn_reflns_theta_max 27.49
_diffrn_reflns_theta_min 2.92
_diffrn_standards_decay_% 0
_diffrn_standards_interval_count 0
_diffrn_standards_interval_time 0
_diffrn_standards_number 0
_exptl_absorpt_coefficient_mu 6.201
_exptl_absorpt_correction_T_max 1.00000
_exptl_absorpt_correction_T_min 0.41377
_exptl_absorpt_correction_type multi-scan
_exptl_absorpt_process_details '(CrysAlis PRO; Agilent, 2010)'
_exptl_crystal_colour Colorless
_exptl_crystal_density_diffrn 2.048
_exptl_crystal_density_method 'not measured'
_exptl_crystal_description Block
_exptl_crystal_F_000 196
_exptl_crystal_size_max 0.20
_exptl_crystal_size_mid 0.10
_exptl_crystal_size_min 0.05
_refine_diff_density_max 0.905
_refine_diff_density_min -1.581
_refine_ls_extinction_method none
_refine_ls_goodness_of_fit_ref 1.066
_refine_ls_hydrogen_treatment constr
_refine_ls_matrix_type full
_refine_ls_number_parameters 92
_refine_ls_number_reflns 1443
_refine_ls_number_restraints 0
_refine_ls_restrained_S_all 1.066
_refine_ls_R_factor_all 0.0477
_refine_ls_R_factor_gt 0.0454
_refine_ls_shift/su_max 0.001
_refine_ls_shift/su_mean 0.001
_refine_ls_structure_factor_coef Fsqd
_refine_ls_weighting_details 'calc w=1/[\s^2^(Fo^2^)+(0.0671P)^2^+0.4717P] where P=(Fo^2^+2Fc^2^)/3'
_refine_ls_weighting_scheme calc
_refine_ls_wR_factor_gt 0.1160
_refine_ls_wR_factor_ref 0.1186
_reflns_number_gt 1365
_reflns_number_total 1443
_reflns_threshold_expression I>2\s(I)
_cod_data_source_file xu5150.cif
_cod_data_source_block I
_cod_original_cell_volume 327.54(5)
_cod_database_code 2229546
_cod_database_fobs_code 2229546

loop_
_symmetry_equiv_pos_as_xyz
'x, y, z'
'-x, -y, -z'

loop_
_atom_site_type_symbol
_atom_site_label
_atom_site_fract_x
_atom_site_fract_y
_atom_site_fract_z
_atom_site_U_iso_or_equiv
_atom_site_adp_type
_atom_site_calc_flag
_atom_site_refinement_flags
_atom_site_occupancy
_atom_site_disorder_assembly
_atom_site_disorder_group
Br Br1 0.83556(7) 0.24763(7) 0.14671(6) 0.01978(19) Uani d . 1 . .
O O1 0.0573(5) 0.3167(6) 0.7390(5) 0.0238(8) Uani d . 1 . .
O O2 0.3071(6) 0.2117(6) 0.9389(5) 0.0245(8) Uani d . 1 . .
N N1 0.2383(6) 0.2623(6) 0.7787(5) 0.0151(7) Uani d . 1 . .
C C6 0.7151(7) 0.1751(7) 0.5288(7) 0.0173(9) Uani d . 1 . .
H H6 0.8526 0.1212 0.5575 0.021 Uiso calc R 1 . .
C C5 0.5810(7) 0.1811(7) 0.6722(6) 0.0146(9) Uani d . 1 . .
H H5 0.6251 0.1326 0.8004 0.018 Uiso calc R 1 . .
C C2 0.4465(7) 0.3256(7) 0.2969(7) 0.0173(9) Uani d . 1 . .
H H2 0.4024 0.3750 0.1687 0.021 Uiso calc R 1 . .
C C3 0.3121(7) 0.3291(7) 0.4408(6) 0.0159(9) Uani d . 1 . .
H H3 0.1731 0.3792 0.4130 0.019 Uiso calc R 1 . .
C C1 0.6478(7) 0.2483(6) 0.3429(6) 0.0157(9) Uani d . 1 . .
C C4 0.3809(7) 0.2594(6) 0.6254(6) 0.0125(8) Uani d . 1 . .

loop_
_atom_site_aniso_label
_atom_site_aniso_U_11
_atom_site_aniso_U_22
_atom_site_aniso_U_33
_atom_site_aniso_U_12
_atom_site_aniso_U_13
_atom_site_aniso_U_23
Br1 0.0204(3) 0.0213(3) 0.0206(3) -0.00244(19) 0.00662(18) -0.0122(2)
O1 0.0149(16) 0.038(2) 0.0232(18) 0.0024(15) 0.0001(13) -0.0174(16)
O2 0.0299(19) 0.032(2) 0.0131(16) 0.0028(16) -0.0003(14) -0.0107(15)
N1 0.0173(18) 0.0152(18) 0.0156(18) -0.0013(14) 0.0010(14) -0.0093(15)
C6 0.015(2) 0.017(2) 0.021(2) -0.0008(17) 0.0000(17) -0.0089(19)
C5 0.016(2) 0.015(2) 0.014(2) 0.0014(16) -0.0023(16) -0.0076(17)
C2 0.020(2) 0.018(2) 0.016(2) -0.0004(18) 0.0001(17) -0.0094(18)
C3 0.018(2) 0.016(2) 0.015(2) 0.0020(17) -0.0041(17) -0.0072(17)
C1 0.019(2) 0.014(2) 0.019(2) -0.0005(18) 0.0015(18) -0.0113(19)
C4 0.0133(19) 0.015(2) 0.012(2) -0.0005(16) 0.0005(15) -0.0090(17)

loop_
_atom_type_symbol
_atom_type_description
_atom_type_scat_dispersion_real
_atom_type_scat_dispersion_imag
_atom_type_scat_source
C C 0.0033 0.0016 'International Tables Vol C Tables 4.2.6.8 and 6.1.1.4'
H H 0.0000 0.0000 'International Tables Vol C Tables 4.2.6.8 and 6.1.1.4'
N N 0.0061 0.0033 'International Tables Vol C Tables 4.2.6.8 and 6.1.1.4'
O O 0.0106 0.0060 'International Tables Vol C Tables 4.2.6.8 and 6.1.1.4'
Br Br -0.2901 2.4595 'International Tables Vol C Tables 4.2.6.8 and 6.1.1.4'

loop_
_geom_angle_atom_site_label_1
_geom_angle_atom_site_label_2
_geom_angle_atom_site_label_3
_geom_angle_site_symmetry_1
_geom_angle_site_symmetry_3
_geom_angle
_geom_angle_publ_flag
O1 N1 O2 . . 123.6(4) ?
O1 N1 C4 . . 117.9(4) ?
O2 N1 C4 . . 118.4(4) ?
C1 C6 C5 . . 119.5(4) ?
C1 C6 H6 . . 120.2 ?
C5 C6 H6 . . 120.2 ?
C4 C5 C6 . . 118.7(4) ?
C4 C5 H5 . . 120.6 ?
C6 C5 H5 . . 120.6 ?
C3 C2 C1 . . 118.8(4) ?
C3 C2 H2 . . 120.6 ?
C1 C2 H2 . . 120.6 ?
C4 C3 C2 . . 119.6(4) ?
C4 C3 H3 . . 120.2 ?
C2 C3 H3 . . 120.2 ?
C6 C1 C2 . . 121.5(4) ?
C6 C1 Br1 . . 119.2(3) ?
C2 C1 Br1 . . 119.3(3) ?
C3 C4 C5 . . 121.8(4) ?
C3 C4 N1 . . 119.7(4) ?
C5 C4 N1 . . 118.4(4) ?

loop_
_geom_bond_atom_site_label_1
_geom_bond_atom_site_label_2
_geom_bond_site_symmetry_2
_geom_bond_distance
_geom_bond_publ_flag
Br1 C1 . 1.887(4) ?
O1 N1 . 1.220(5) ?
O2 N1 . 1.226(5) ?
N1 C4 . 1.464(5) ?
C6 C1 . 1.384(6) ?
C6 C5 . 1.381(6) ?
C6 H6 . 0.9500 ?
C5 C4 . 1.387(6) ?
C5 H5 . 0.9500 ?
C2 C3 . 1.379(6) ?
C2 C1 . 1.390(6) ?
C2 H2 . 0.9500 ?
C3 C4 . 1.380(6) ?
C3 H3 . 0.9500 ?

loop_
_geom_hbond_atom_site_label_D
_geom_hbond_atom_site_label_H
_geom_hbond_atom_site_label_A
_geom_hbond_site_symmetry_A
_geom_hbond_distance_DH
_geom_hbond_distance_HA
_geom_hbond_distance_DA
_geom_hbond_angle_DHA
C3 H3 O1 2_566 0.95 2.52 3.359(6) 147
C5 H5 O2 2_657 0.95 2.54 3.276(6) 135

loop_
_geom_torsion_atom_site_label_1
_geom_torsion_atom_site_label_2
_geom_torsion_atom_site_label_3
_geom_torsion_atom_site_label_4
_geom_torsion_site_symmetry_1
_geom_torsion_site_symmetry_2
_geom_torsion_site_symmetry_3
_geom_torsion_site_symmetry_4
_geom_torsion
_geom_torsion_publ_flag
C1 C6 C5 C4 . . . . 0.5(7) ?
C1 C2 C3 C4 . . . . 1.1(7) ?
C5 C6 C1 C2 . . . . -0.9(7) ?
C5 C6 C1 Br1 . . . . 177.9(3) ?
C3 C2 C1 C6 . . . . 0.1(7) ?
C3 C2 C1 Br1 . . . . -178.7(3) ?
C2 C3 C4 C5 . . . . -1.5(7) ?
C2 C3 C4 N1 . . . . -179.8(4) ?
C6 C5 C4 C3 . . . . 0.7(7) ?
C6 C5 C4 N1 . . . . 179.0(4) ?
O1 N1 C4 C3 . . . . 4.1(6) ?
O2 N1 C4 C3 . . . . -175.3(4) ?
O1 N1 C4 C5 . . . . -174.3(4) ?
O2 N1 C4 C5 . . . . 6.3(6) ?

loop_
_cod_related_entry_id
_cod_related_entry_database
_cod_related_entry_code
1 ChemSpider 21171513
